data_4126301
loop_
_publ_author_name
'Sharber, Seth A.'
'Baral, Rom Nath'
'Frausto, Fanny'
'Haas, Terry E.'
'M\"uller, Peter'
'Thomas Iii, Samuel W.'

_publ_section_title
;
 Substituent Effects That Control Conjugated Oligomer Conformation through
 Non-covalent Interactions.
;
_journal_name_full 'Journal of the American Chemical Society'
_journal_paper_doi 10.1021/jacs.7b00878
_journal_year 2017
_chemical_formula_sum 'C42 H20 F10 O6'
_chemical_formula_weight 810.58
_space_group_crystal_system monoclinic
_space_group_IT_number 14
_space_group_name_Hall '-P 2ybc'
_space_group_name_H-M_alt 'P 1 21/c 1'
_symmetry_space_group_name_Hall '-P 2ybc'
_symmetry_space_group_name_H-M 'P 1 21/c 1'
_atom_sites_solution_hydrogens geom
_audit_creation_method SHELXL-2014/7
_audit_update_record
;
2016-11-15 # Formatted by publCIF

;
_cell_angle_alpha 90
_cell_angle_beta 102.768(2)
_cell_angle_gamma 90
_cell_formula_units_Z 2
_cell_length_a 14.7037(15)
_cell_length_b 5.7576(6)
_cell_length_c 21.544(2)
_cell_measurement_reflns_used 9912
_cell_measurement_temperature 100(2)
_cell_measurement_theta_max 26.30
_cell_measurement_theta_min 2.64
_cell_volume 1778.8(3)
_computing_structure_refinement 'SHELXL-2014/7 (Sheldrick, 2014)'
_diffrn_ambient_temperature 100(2)
_diffrn_measured_fraction_theta_full 0.999
_diffrn_measured_fraction_theta_max 0.998
_diffrn_measurement_device_type 'Bruker APEX-II CCD'
_diffrn_measurement_method 'phi, omega scans'
_diffrn_radiation_type MoK\a
_diffrn_radiation_wavelength 0.71073
_diffrn_reflns_av_R_equivalents 0.0288
_diffrn_reflns_av_unetI/netI 0.0152
_diffrn_reflns_Laue_measured_fraction_full 0.999
_diffrn_reflns_Laue_measured_fraction_max 0.998
_diffrn_reflns_limit_h_max 18
_diffrn_reflns_limit_h_min -18
_diffrn_reflns_limit_k_max 7
_diffrn_reflns_limit_k_min -7
_diffrn_reflns_limit_l_max 26
_diffrn_reflns_limit_l_min -26
_diffrn_reflns_number 26964
_diffrn_reflns_point_group_measured_fraction_full 0.999
_diffrn_reflns_point_group_measured_fraction_max 0.998
_diffrn_reflns_theta_full 25.242
_diffrn_reflns_theta_max 26.313
_diffrn_reflns_theta_min 1.420
_exptl_absorpt_coefficient_mu 0.136
_exptl_absorpt_correction_type multi-scan
_exptl_absorpt_process_details SADABS-2016/2
_exptl_crystal_colour Green
_exptl_crystal_density_diffrn 1.513
_exptl_crystal_description Prism
_exptl_crystal_F_000 820
_exptl_crystal_size_max 2.000
_exptl_crystal_size_mid 0.500
_exptl_crystal_size_min 0.500
_exptl_transmission_factor_max 0.9350
_exptl_transmission_factor_min 0.7730
_refine_diff_density_max 0.369
_refine_diff_density_min -0.202
_refine_diff_density_rms 0.061
_refine_ls_extinction_method none
_refine_ls_goodness_of_fit_ref 1.136
_refine_ls_hydrogen_treatment constr
_refine_ls_matrix_type full
_refine_ls_number_parameters 272
_refine_ls_number_reflns 3610
_refine_ls_number_restraints 0
_refine_ls_restrained_S_all 1.136
_refine_ls_R_factor_all 0.0436
_refine_ls_R_factor_gt 0.0351
_refine_ls_shift/su_max 0.001
_refine_ls_shift/su_mean 0.000
_refine_ls_structure_factor_coef Fsqd
_refine_ls_weighting_details 'w=1/[\s^2^(Fo^2^)+(0.0531P)^2^+0.9127P] where P=(Fo^2^+2Fc^2^)/3'
_refine_ls_weighting_scheme calc
_refine_ls_wR_factor_gt 0.0916
_refine_ls_wR_factor_ref 0.1075
_reflns_Friedel_coverage 0.000
_reflns_number_gt 3091
_reflns_number_total 3610
_reflns_threshold_expression 'I > 2\s(I)'
_cod_data_source_file ja7b00878_si_007.cif
_cod_data_source_block CO2Me-F5_Blue
_cod_original_cell_volume 1778.7(3)
_cod_database_code 4126301
_shelx_shelxl_version_number 2014/7
_shelx_space_group_comment
;
The symmetry employed for this shelxl refinement is uniquely defined
by the following loop, which should always be used as a source of
symmetry information in preference to the above space-group names.
They are only intended as comments.
;
_shelx_estimated_absorpt_t_min 0.773
_shelx_estimated_absorpt_t_max 0.935

loop_
_space_group_symop_operation_xyz
'x, y, z'
'-x, y+1/2, -z+1/2'
'-x, -y, -z'
'x, -y-1/2, z-1/2'

loop_
_atom_site_label
_atom_site_type_symbol
_atom_site_fract_x
_atom_site_fract_y
_atom_site_fract_z
_atom_site_U_iso_or_equiv
_atom_site_adp_type
_atom_site_occupancy
_atom_site_site_symmetry_order
_atom_site_calc_flag
_atom_site_refinement_flags_posn
_atom_site_refinement_flags_adp
F001 F 0.62344(6) -0.69232(17) 0.36252(5) 0.0287(2) Uani 1 1 d . .
F002 F 0.38883(6) -0.14276(19) 0.29237(4) 0.0296(2) Uani 1 1 d . .
F003 F 0.47124(6) -0.55350(19) 0.27693(4) 0.0317(3) Uani 1 1 d . .
F004 F 0.45463(6) 0.12138(17) 0.39634(5) 0.0307(2) Uani 1 1 d . .
F005 F 0.60504(7) -0.01957(18) 0.48409(5) 0.0315(2) Uani 1 1 d . .
O006 O 0.82375(7) 1.31001(19) 0.16370(5) 0.0214(2) Uani 1 1 d . .
O007 O 0.77695(7) -0.28545(19) 0.47122(5) 0.0220(2) Uani 1 1 d . .
O008 O 0.70045(7) 1.0794(2) 0.12634(5) 0.0232(3) Uani 1 1 d . .
O009 O 0.86958(7) -0.5053(2) 0.54479(5) 0.0237(3) Uani 1 1 d . .
C00A C 0.97780(10) 0.1827(3) 0.45526(6) 0.0158(3) Uani 1 1 d . .
C00B C 0.91205(9) 0.0140(3) 0.46158(6) 0.0164(3) Uani 1 1 d . .
H00B H 0.8512 0.0234 0.4351 0.020 Uiso 1 1 calc R U
C00C C 0.85902(10) -0.3400(3) 0.51021(6) 0.0169(3) Uani 1 1 d . .
C00D C 0.94895(9) 0.3603(3) 0.40908(7) 0.0171(3) Uani 1 1 d . .
C00E C 0.93270(10) 0.8506(3) 0.30799(7) 0.0189(3) Uani 1 1 d . .
H00E H 0.9937 0.8722 0.3334 0.023 Uiso 1 1 calc R U
C00F C 0.80915(10) 0.9713(3) 0.22138(7) 0.0174(3) Uani 1 1 d . .
C00G C 0.93234(9) -0.1661(3) 0.50497(6) 0.0159(3) Uani 1 1 d . .
C00H C 0.77096(10) 1.1219(3) 0.16544(7) 0.0185(3) Uani 1 1 d . .
C00I C 0.89832(10) 1.0038(3) 0.25925(7) 0.0194(3) Uani 1 1 d . .
H00I H 0.9353 1.1313 0.2515 0.023 Uiso 1 1 calc R U
C00J C 0.87833(10) 0.6634(3) 0.32023(7) 0.0175(3) Uani 1 1 d . .
C00K C 0.91535(10) 0.4986(3) 0.36887(7) 0.0183(3) Uani 1 1 d . .
C00L C 0.46257(10) -0.2145(3) 0.33591(7) 0.0216(3) Uani 1 1 d . .
C00M C 0.75413(10) 0.7893(3) 0.23441(7) 0.0204(3) Uani 1 1 d . .
H00M H 0.6928 0.7702 0.2093 0.024 Uiso 1 1 calc R U
C00N C 0.61815(10) -0.3619(3) 0.42664(7) 0.0203(3) Uani 1 1 d . .
C00O C 0.57288(10) -0.1554(3) 0.43331(7) 0.0217(3) Uani 1 1 d . .
C00P C 0.49614(10) -0.0806(3) 0.38887(7) 0.0222(3) Uani 1 1 d . .
C00Q C 0.78778(10) 0.6360(3) 0.28345(7) 0.0208(3) Uani 1 1 d . .
H00Q H 0.7496 0.5124 0.2922 0.025 Uiso 1 1 calc R U
C00R C 0.58282(10) -0.4912(3) 0.37260(7) 0.0210(3) Uani 1 1 d . .
C00S C 0.50519(10) -0.4210(3) 0.32774(7) 0.0218(3) Uani 1 1 d . .
C00T C 0.79224(12) 1.4639(3) 0.11037(7) 0.0254(3) Uani 1 1 d . .
H00A H 0.7954 1.3834 0.0708 0.038 Uiso 1 1 calc R U
H00C H 0.8322 1.6019 0.1152 0.038 Uiso 1 1 calc R U
H00D H 0.7277 1.5107 0.1089 0.038 Uiso 1 1 calc R U
C00U C 0.70114(10) -0.4415(3) 0.47559(8) 0.0248(3) Uani 1 1 d . .
H00F H 0.6879 -0.4346 0.5187 0.030 Uiso 1 1 calc R U
H00G H 0.7175 -0.6034 0.4670 0.030 Uiso 1 1 calc R U

loop_
_atom_site_aniso_label
_atom_site_aniso_U_11
_atom_site_aniso_U_22
_atom_site_aniso_U_33
_atom_site_aniso_U_23
_atom_site_aniso_U_13
_atom_site_aniso_U_12
F001 0.0222(5) 0.0242(5) 0.0394(6) -0.0019(4) 0.0061(4) 0.0019(4)
F002 0.0164(4) 0.0440(6) 0.0257(5) 0.0099(4) -0.0014(4) 0.0035(4)
F003 0.0246(5) 0.0442(6) 0.0243(5) -0.0109(4) 0.0012(4) -0.0048(4)
F004 0.0266(5) 0.0255(5) 0.0410(6) 0.0009(4) 0.0098(4) 0.0040(4)
F005 0.0313(5) 0.0347(6) 0.0262(5) -0.0090(4) 0.0014(4) -0.0075(4)
O006 0.0236(5) 0.0202(6) 0.0195(5) 0.0061(4) 0.0027(4) 0.0024(4)
O007 0.0143(5) 0.0244(6) 0.0243(5) 0.0073(4) -0.0018(4) -0.0042(4)
O008 0.0198(5) 0.0308(6) 0.0172(5) 0.0038(4) 0.0001(4) 0.0035(5)
O009 0.0187(5) 0.0236(6) 0.0267(6) 0.0083(5) 0.0004(4) -0.0030(4)
C00A 0.0168(7) 0.0168(7) 0.0135(6) -0.0014(5) 0.0027(5) 0.0014(5)
C00B 0.0135(6) 0.0195(7) 0.0148(7) -0.0018(5) 0.0003(5) 0.0014(5)
C00C 0.0157(7) 0.0192(7) 0.0154(7) -0.0017(6) 0.0024(5) 0.0006(5)
C00D 0.0142(6) 0.0189(7) 0.0174(7) -0.0017(6) 0.0017(5) -0.0009(5)
C00E 0.0154(7) 0.0215(8) 0.0182(7) 0.0007(6) 0.0006(5) -0.0001(6)
C00F 0.0178(7) 0.0193(8) 0.0148(7) 0.0009(5) 0.0029(5) 0.0039(6)
C00G 0.0155(7) 0.0171(7) 0.0147(6) -0.0021(5) 0.0029(5) 0.0002(5)
C00H 0.0174(7) 0.0213(8) 0.0174(7) 0.0013(6) 0.0050(5) 0.0049(6)
C00I 0.0181(7) 0.0208(8) 0.0192(7) 0.0020(6) 0.0036(6) -0.0016(6)
C00J 0.0176(7) 0.0193(7) 0.0148(7) 0.0003(6) 0.0017(5) 0.0030(6)
C00K 0.0166(7) 0.0197(7) 0.0177(7) -0.0012(6) 0.0018(5) -0.0011(6)
C00L 0.0129(7) 0.0311(9) 0.0200(7) 0.0066(6) 0.0018(5) -0.0007(6)
C00M 0.0157(7) 0.0246(8) 0.0189(7) 0.0016(6) -0.0007(5) 0.0007(6)
C00N 0.0148(7) 0.0244(8) 0.0207(7) 0.0055(6) 0.0018(6) -0.0048(6)
C00O 0.0198(7) 0.0251(8) 0.0197(7) -0.0010(6) 0.0031(6) -0.0070(6)
C00P 0.0195(7) 0.0211(8) 0.0273(8) 0.0041(6) 0.0079(6) 0.0002(6)
C00Q 0.0188(7) 0.0221(8) 0.0207(7) 0.0037(6) 0.0023(6) -0.0027(6)
C00R 0.0161(7) 0.0214(8) 0.0258(8) 0.0027(6) 0.0052(6) -0.0014(6)
C00S 0.0166(7) 0.0299(9) 0.0186(7) -0.0024(6) 0.0033(5) -0.0058(6)
C00T 0.0322(8) 0.0229(8) 0.0213(8) 0.0092(6) 0.0066(6) 0.0067(7)
C00U 0.0158(7) 0.0288(9) 0.0266(8) 0.0090(7) -0.0018(6) -0.0065(6)

loop_
_atom_type_symbol
_atom_type_description
_atom_type_scat_dispersion_real
_atom_type_scat_dispersion_imag
_atom_type_scat_source
C C 0.0033 0.0016 'International Tables Vol C Tables 4.2.6.8 and 6.1.1.4'
H H 0.0000 0.0000 'International Tables Vol C Tables 4.2.6.8 and 6.1.1.4'
F F 0.0171 0.0103 'International Tables Vol C Tables 4.2.6.8 and 6.1.1.4'
O O 0.0106 0.0060 'International Tables Vol C Tables 4.2.6.8 and 6.1.1.4'

loop_
_geom_angle_atom_site_label_1
_geom_angle_atom_site_label_2
_geom_angle_atom_site_label_3
_geom_angle
_geom_angle_site_symmetry_1
_geom_angle_site_symmetry_3
C00H O006 C00T 115.65(12) . .
C00C O007 C00U 114.24(11) . .
C00B C00A C00G 117.97(13) . 3_756
C00B C00A C00D 117.46(13) . .
C00G C00A C00D 124.57(13) 3_756 .
C00G C00B C00A 122.39(13) . .
C00G C00B H00B 118.8 . .
C00A C00B H00B 118.8 . .
O009 C00C O007 123.28(13) . .
O009 C00C C00G 125.68(13) . .
O007 C00C C00G 111.03(12) . .
C00K C00D C00A 172.90(15) . .
C00I C00E C00J 120.46(13) . .
C00I C00E H00E 119.8 . .
C00J C00E H00E 119.8 . .
C00M C00F C00I 119.79(13) . .
C00M C00F C00H 118.02(13) . .
C00I C00F C00H 122.16(13) . .
C00B C00G C00A 119.64(13) . 3_756
C00B C00G C00C 120.12(12) . .
C00A C00G C00C 120.23(13) 3_756 .
O008 C00H O006 123.94(13) . .
O008 C00H C00F 123.94(14) . .
O006 C00H C00F 112.11(12) . .
C00E C00I C00F 119.90(14) . .
C00E C00I H00I 120.1 . .
C00F C00I H00I 120.1 . .
C00Q C00J C00E 119.42(13) . .
C00Q C00J C00K 120.03(14) . .
C00E C00J C00K 120.53(13) . .
C00D C00K C00J 177.99(15) . .
F002 C00L C00S 120.10(14) . .
F002 C00L C00P 119.81(14) . .
C00S C00L C00P 120.09(14) . .
C00Q C00M C00F 120.66(13) . .
C00Q C00M H00M 119.7 . .
C00F C00M H00M 119.7 . .
C00R C00N C00O 116.72(13) . .
C00R C00N C00U 121.62(15) . .
C00O C00N C00U 121.66(14) . .
F005 C00O C00P 118.10(15) . .
F005 C00O C00N 119.57(13) . .
C00P C00O C00N 122.32(14) . .
F004 C00P C00L 119.80(14) . .
F004 C00P C00O 120.85(14) . .
C00L C00P C00O 119.34(15) . .
C00M C00Q C00J 119.71(14) . .
C00M C00Q H00Q 120.1 . .
C00J C00Q H00Q 120.1 . .
F001 C00R C00N 120.19(14) . .
F001 C00R C00S 117.84(14) . .
C00N C00R C00S 121.97(15) . .
F003 C00S C00L 120.03(13) . .
F003 C00S C00R 120.43(15) . .
C00L C00S C00R 119.54(14) . .
O006 C00T H00A 109.5 . .
O006 C00T H00C 109.5 . .
H00A C00T H00C 109.5 . .
O006 C00T H00D 109.5 . .
H00A C00T H00D 109.5 . .
H00C C00T H00D 109.5 . .
O007 C00U C00N 106.44(12) . .
O007 C00U H00F 110.4 . .
C00N C00U H00F 110.4 . .
O007 C00U H00G 110.4 . .
C00N C00U H00G 110.4 . .
H00F C00U H00G 108.6 . .

loop_
_geom_bond_atom_site_label_1
_geom_bond_atom_site_label_2
_geom_bond_distance
_geom_bond_site_symmetry_2
F001 C00R 1.3423(18) .
F002 C00L 1.3329(17) .
F003 C00S 1.3371(18) .
F004 C00P 1.3396(19) .
F005 C00O 1.3430(18) .
O006 C00H 1.3380(19) .
O006 C00T 1.4436(17) .
O007 C00C 1.3463(17) .
O007 C00U 1.4509(18) .
O008 C00H 1.2075(18) .
O009 C00C 1.1973(18) .
C00A C00B 1.398(2) .
C00A C00G 1.4102(19) 3_756
C00A C00D 1.425(2) .
C00B C00G 1.384(2) .
C00B H00B 0.9500 .
C00C C00G 1.494(2) .
C00D C00K 1.200(2) .
C00E C00I 1.379(2) .
C00E C00J 1.401(2) .
C00E H00E 0.9500 .
C00F C00M 1.390(2) .
C00F C00I 1.395(2) .
C00F C00H 1.490(2) .
C00G C00A 1.4102(19) 3_756
C00I H00I 0.9500 .
C00J C00Q 1.400(2) .
C00J C00K 1.429(2) .
C00L C00S 1.373(2) .
C00L C00P 1.375(2) .
C00M C00Q 1.382(2) .
C00M H00M 0.9500 .
C00N C00R 1.383(2) .
C00N C00O 1.386(2) .
C00N C00U 1.497(2) .
C00O C00P 1.378(2) .
C00Q H00Q 0.9500 .
C00R C00S 1.383(2) .
C00T H00A 0.9800 .
C00T H00C 0.9800 .
C00T H00D 0.9800 .
C00U H00F 0.9900 .
C00U H00G 0.9900 .
